data_7055055
loop_
_publ_author_name
'Yao, Min-Xia'
'Lu, Xing-Yun'
'Zhu, Zhao-Xia'
'Deng, Xiao-Wei'
'Jing, Su'

_publ_section_title
;
 Synthesis, structures and magnetism of a series of dinuclear and
 one-dimensional Ni--Ln complexes: single-molecule magnetic behavior in
 one-dimensional nitrate-bridged Dy analogue
;
_journal_issue 11
_journal_name_full 'New J. Chem.'
_journal_page_first 8356
_journal_paper_doi 10.1039/C5NJ01708D
_journal_volume 39
_journal_year 2015
_chemical_formula_sum 'C22 H24 Dy N7 Ni O15'
_chemical_formula_weight 847.69
_chemical_name_systematic
;
 ?
;
_space_group_crystal_system monoclinic
_space_group_IT_number 9
_space_group_name_Hall 'C -2yc'
_space_group_name_H-M_alt 'C 1 c 1'
_symmetry_space_group_name_Hall 'C -2yc'
_symmetry_space_group_name_H-M 'C 1 c 1'
_atom_sites_solution_hydrogens geom
_audit_creation_method SHELXL-2013
_audit_update_record
;
2015-08-06 deposited with the CCDC.
2015-08-13 downloaded from the CCDC.
;
_cell_angle_alpha 90
_cell_angle_beta 114.880(2)
_cell_angle_gamma 90
_cell_formula_units_Z 4
_cell_length_a 21.577(3)
_cell_length_b 9.4531(12)
_cell_length_c 15.866(2)
_cell_measurement_reflns_used 8190
_cell_measurement_temperature 296(2)
_cell_measurement_theta_max 27.54
_cell_measurement_theta_min 2.55
_cell_volume 2935.8(7)
_computing_cell_refinement 'Bruker SMART'
_computing_data_collection 'Bruker SMART'
_computing_data_reduction 'Bruker SAINT'
_computing_molecular_graphics 'Bruker SHELXTL'
_computing_publication_material 'Bruker SHELXTL'
_computing_structure_refinement 'SHELXL-2013 (Sheldrick, 2013)'
_computing_structure_solution 'Bruker SHELXTL'
_diffrn_ambient_temperature 296(2)
_diffrn_measured_fraction_theta_full 0.998
_diffrn_measured_fraction_theta_max 0.999
_diffrn_measurement_device_type 'CCD area detector'
_diffrn_measurement_method 'phi and omega scans'
_diffrn_radiation_type MoK\a
_diffrn_radiation_wavelength 0.71073
_diffrn_reflns_av_R_equivalents 0.0174
_diffrn_reflns_av_unetI/netI 0.0404
_diffrn_reflns_laue_measured_fraction_full 0.998
_diffrn_reflns_laue_measured_fraction_max 0.999
_diffrn_reflns_limit_h_max 26
_diffrn_reflns_limit_h_min -26
_diffrn_reflns_limit_k_max 10
_diffrn_reflns_limit_k_min -11
_diffrn_reflns_limit_l_max 19
_diffrn_reflns_limit_l_min -17
_diffrn_reflns_number 8476
_diffrn_reflns_point_group_measured_fraction_full 0.853
_diffrn_reflns_point_group_measured_fraction_max 0.851
_diffrn_reflns_theta_full 25.242
_diffrn_reflns_theta_max 25.993
_diffrn_reflns_theta_min 2.081
_exptl_absorpt_coefficient_mu 3.251
_exptl_absorpt_correction_T_max 0.557
_exptl_absorpt_correction_T_min 0.434
_exptl_absorpt_correction_type multi-scan
_exptl_absorpt_process_details 'SADABS; Bruker, 2013'
_exptl_crystal_colour purple
_exptl_crystal_density_diffrn 1.918
_exptl_crystal_description block-like
_exptl_crystal_F_000 1676
_exptl_crystal_size_max 0.260
_exptl_crystal_size_mid 0.230
_exptl_crystal_size_min 0.180
_refine_diff_density_max 0.432
_refine_diff_density_min -0.783
_refine_diff_density_rms 0.050
_refine_ls_abs_structure_details
;
 Flack x determined using 1931 quotients [(I+)-(I-)]/[(I+)+(I-)]
 (Parsons and Flack (2004), Acta Cryst. A60, s61).
;
_refine_ls_abs_structure_Flack -0.005(6)
_refine_ls_extinction_coef 0.00487(13)
_refine_ls_extinction_expression Fc^*^=kFc[1+0.001xFc^2^\l^3^/sin(2\q)]^-1/4^
_refine_ls_extinction_method SHELXL
_refine_ls_goodness_of_fit_ref 0.874
_refine_ls_hydrogen_treatment constr
_refine_ls_matrix_type full
_refine_ls_number_parameters 420
_refine_ls_number_reflns 4915
_refine_ls_number_restraints 2
_refine_ls_restrained_S_all 0.874
_refine_ls_R_factor_all 0.0160
_refine_ls_R_factor_gt 0.0153
_refine_ls_shift/su_max 0.001
_refine_ls_shift/su_mean 0.000
_refine_ls_structure_factor_coef Fsqd
_refine_ls_weighting_details
;
 w=1/[\s^2^(Fo^2^)]
 where P=(Fo^2^+2Fc^2^)/3
;
_refine_ls_weighting_scheme calc
_refine_ls_wR_factor_gt 0.0354
_refine_ls_wR_factor_ref 0.0357
_reflns_Friedel_coverage 0.702
_reflns_friedel_fraction_full 0.707
_reflns_friedel_fraction_max 0.702
_reflns_number_gt 4790
_reflns_number_total 4915
_reflns_threshold_expression 'I > 2\s(I)'
_cod_data_source_file c5nj01708d2.cif
_cod_data_source_block 1
_cod_depositor_comments 'Adding full bibliography for 7055053--7055057.cif.'
_cod_original_cell_volume 2935.9(6)
_cod_database_code 7055055
_shelx_space_group_comment
;
The symmetry employed for this shelxl refinement is uniquely defined
by the following loop, which should always be used as a source of
symmetry information in preference to the above space-group names.
They are only intended as comments.
;
_shelx_estimated_absorpt_t_min 0.485
_shelx_estimated_absorpt_t_max 0.592
_shelxl_version_number 2013-2

loop_
_space_group_symop_operation_xyz
'x, y, z'
'x, -y, z+1/2'
'x+1/2, y+1/2, z'
'x+1/2, -y+1/2, z+1/2'

loop_
_atom_site_label
_atom_site_type_symbol
_atom_site_fract_x
_atom_site_fract_y
_atom_site_fract_z
_atom_site_U_iso_or_equiv
_atom_site_adp_type
_atom_site_occupancy
_atom_site_site_symmetry_order
_atom_site_calc_flag
_atom_site_refinement_flags_posn
_atom_site_refinement_flags_adp
Dy1 Dy 1.00207(2) 0.56184(2) 0.73746(2) 0.02626(7) Uani 1 1 d . .
Ni1 Ni 0.89533(2) 0.62627(5) 0.50736(3) 0.02735(11) Uani 1 1 d . .
C1 C 1.0057(2) 0.8344(4) 0.6174(3) 0.0334(9) Uani 1 1 d . .
C2 C 1.0664(2) 0.8630(5) 0.6955(3) 0.0406(10) Uani 1 1 d . .
C3 C 1.1030(3) 0.9859(6) 0.7030(5) 0.0574(14) Uani 1 1 d . .
H3 H 1.1435 1.0025 0.7551 0.069 Uiso 1 1 calc R U
C4 C 1.0781(3) 1.0844(5) 0.6311(6) 0.0684(19) Uani 1 1 d . .
H4 H 1.1020 1.1681 0.6358 0.082 Uiso 1 1 calc R U
C5 C 1.0198(4) 1.0601(5) 0.5547(5) 0.0619(17) Uani 1 1 d . .
H5 H 1.0043 1.1274 0.5076 0.074 Uiso 1 1 calc R U
C6 C 0.9819(3) 0.9348(4) 0.5448(4) 0.0440(11) Uani 1 1 d . .
C7 C 0.9161(3) 0.9249(5) 0.4663(4) 0.0452(12) Uani 1 1 d . .
H7 H 0.8997 1.0058 0.4303 0.054 Uiso 1 1 calc R U
C8 C 0.7949(3) 0.7939(7) 0.2881(3) 0.0625(15) Uani 1 1 d . .
H8A H 0.8167 0.8545 0.2593 0.075 Uiso 1 1 calc R U
H8B H 0.7460 0.8015 0.2517 0.075 Uiso 1 1 calc R U
C9 C 0.8154(3) 0.6454(6) 0.2821(3) 0.0514(13) Uani 1 1 d . .
H9A H 0.8042 0.6228 0.2177 0.062 Uiso 1 1 calc R U
H9B H 0.8646 0.6369 0.3166 0.062 Uiso 1 1 calc R U
C10 C 0.8095(2) 0.3744(5) 0.4229(3) 0.0401(10) Uani 1 1 d . .
H10 H 0.7735 0.3319 0.3737 0.048 Uiso 1 1 calc R U
C11 C 0.8409(2) 0.2931(4) 0.5083(3) 0.0350(9) Uani 1 1 d . .
C12 C 0.8148(3) 0.1560(6) 0.5065(4) 0.0502(13) Uani 1 1 d . .
H12 H 0.7783 0.1246 0.4530 0.060 Uiso 1 1 calc R U
C13 C 0.8419(3) 0.0684(5) 0.5816(5) 0.0563(15) Uani 1 1 d . .
H13 H 0.8238 -0.0216 0.5789 0.068 Uiso 1 1 calc R U
C14 C 0.8966(3) 0.1131(5) 0.6621(4) 0.0500(12) Uani 1 1 d . .
H14 H 0.9158 0.0528 0.7129 0.060 Uiso 1 1 calc R U
C15 C 0.9219(2) 0.2477(4) 0.6656(3) 0.0340(9) Uani 1 1 d . .
C16 C 0.8946(2) 0.3414(4) 0.5898(3) 0.0284(8) Uani 1 1 d . .
C17 C 1.1342(3) 0.7928(7) 0.8541(4) 0.0740(17) Uani 1 1 d . .
H17A H 1.1223 0.8825 0.8715 0.111 Uiso 1 1 calc R U
H17B H 1.1790 0.7987 0.8553 0.111 Uiso 1 1 calc R U
H17C H 1.1340 0.7215 0.8970 0.111 Uiso 1 1 calc R U
C18 C 1.0130(3) 0.2076(5) 0.8164(3) 0.0510(12) Uani 1 1 d . .
H18A H 1.0250 0.1256 0.7908 0.076 Uiso 1 1 calc R U
H18B H 0.9852 0.1797 0.8475 0.076 Uiso 1 1 calc R U
H18C H 1.0538 0.2525 0.8600 0.076 Uiso 1 1 calc R U
C19 C 0.7278(3) 0.7106(8) 0.6156(4) 0.0736(18) Uani 1 1 d . .
H19A H 0.7003 0.7924 0.5881 0.110 Uiso 1 1 calc R U
H19B H 0.7507 0.7232 0.6817 0.110 Uiso 1 1 calc R U
H19C H 0.6991 0.6284 0.6020 0.110 Uiso 1 1 calc R U
C20 C 0.7783(2) 0.6923(5) 0.5779(3) 0.0384(9) Uani 1 1 d . .
C21 C 0.6544(4) 0.1632(10) 0.5509(4) 0.097(3) Uani 1 1 d . .
H21A H 0.6966 0.1123 0.5813 0.145 Uiso 1 1 calc R U
H21B H 0.6245 0.1119 0.4969 0.145 Uiso 1 1 calc R U
H21C H 0.6331 0.1737 0.5928 0.145 Uiso 1 1 calc R U
C22 C 0.6679(3) 0.2992(10) 0.5240(5) 0.0784(19) Uani 1 1 d . .
N1 N 0.87896(18) 0.8159(4) 0.4425(2) 0.0418(9) Uani 1 1 d . .
N2 N 0.82658(16) 0.4986(4) 0.4088(2) 0.0355(8) Uani 1 1 d . .
N3 N 0.91023(19) 0.7404(4) 0.7799(2) 0.0404(8) Uani 1 1 d . .
N4 N 1.1271(2) 0.4404(4) 0.7470(3) 0.0442(10) Uani 1 1 d . .
N5 N 0.99179(17) 0.4744(4) 0.4406(2) 0.0304(7) Uani 1 1 d . .
N6 N 0.81781(19) 0.6788(4) 0.5506(2) 0.0391(8) Uani 1 1 d . .
N7 N 0.6786(5) 0.4032(10) 0.5000(8) 0.129(3) Uani 1 1 d . .
O1 O 1.08550(15) 0.7565(3) 0.7619(2) 0.0444(7) Uani 1 1 d . .
O2 O 0.97207(14) 0.7164(3) 0.61612(18) 0.0317(6) Uani 1 1 d . .
O3 O 0.81025(18) 0.8469(4) 0.3773(2) 0.0544(9) Uani 1 1 d . .
O4 O 0.78251(17) 0.5450(4) 0.3181(2) 0.0529(9) Uani 1 1 d . .
O5 O 0.92287(14) 0.4694(3) 0.60105(18) 0.0271(5) Uani 1 1 d . .
O6 O 0.97523(16) 0.3059(3) 0.74230(18) 0.0382(7) Uani 1 1 d . .
O7 O 0.86783(19) 0.8150(4) 0.7909(2) 0.0628(10) Uani 1 1 d . .
O8 O 0.96669(17) 0.7877(3) 0.7890(2) 0.0444(7) Uani 1 1 d . .
O9 O 0.89820(16) 0.6109(3) 0.7566(2) 0.0394(6) Uani 1 1 d . .
O10 O 1.1810(2) 0.3941(6) 0.7528(3) 0.0785(13) Uani 1 1 d . .
O11 O 1.07925(18) 0.4727(4) 0.6700(2) 0.0486(8) Uani 1 1 d . .
O12 O 1.11509(18) 0.4588(4) 0.8177(2) 0.0494(8) Uani 1 1 d . .
O13 O 0.97140(17) 0.5932(3) 0.4542(2) 0.0369(7) Uani 1 1 d . .
O14 O 0.9760(2) 0.3661(3) 0.4660(2) 0.0496(8) Uani 1 1 d . .
O15 O 1.03065(14) 0.5250(3) 0.89745(19) 0.0369(6) Uani 1 1 d . .

loop_
_atom_site_aniso_label
_atom_site_aniso_U_11
_atom_site_aniso_U_22
_atom_site_aniso_U_33
_atom_site_aniso_U_23
_atom_site_aniso_U_13
_atom_site_aniso_U_12
Dy1 0.02889(9) 0.02868(9) 0.02228(8) 0.00037(9) 0.01181(6) -0.00063(9)
Ni1 0.0294(2) 0.0285(3) 0.0243(2) 0.00351(19) 0.01156(17) 0.0021(2)
C1 0.040(2) 0.0251(19) 0.047(2) -0.0020(18) 0.0299(19) -0.0029(16)
C2 0.041(2) 0.030(2) 0.061(3) -0.011(2) 0.031(2) -0.010(2)
C3 0.045(3) 0.046(3) 0.095(4) -0.018(3) 0.043(3) -0.016(2)
C4 0.071(4) 0.035(3) 0.128(6) -0.009(3) 0.070(4) -0.018(3)
C5 0.078(4) 0.031(3) 0.106(5) 0.016(3) 0.068(4) 0.002(2)
C6 0.057(3) 0.027(2) 0.067(3) 0.007(2) 0.045(3) 0.0041(19)
C7 0.061(3) 0.034(2) 0.055(3) 0.021(2) 0.038(3) 0.017(2)
C8 0.056(3) 0.083(4) 0.046(3) 0.027(3) 0.019(2) 0.027(3)
C9 0.047(3) 0.079(4) 0.0246(19) 0.007(2) 0.0116(18) 0.011(2)
C10 0.032(2) 0.051(3) 0.034(2) -0.015(2) 0.0105(17) -0.007(2)
C11 0.034(2) 0.035(2) 0.044(2) -0.0089(18) 0.0240(18) -0.0079(17)
C12 0.051(3) 0.045(3) 0.064(3) -0.022(3) 0.033(2) -0.019(2)
C13 0.077(4) 0.028(2) 0.081(4) -0.014(2) 0.049(3) -0.021(2)
C14 0.074(4) 0.026(2) 0.065(3) 0.004(2) 0.045(3) -0.002(2)
C15 0.046(2) 0.0260(19) 0.039(2) -0.0016(17) 0.0276(18) -0.0033(17)
C16 0.0345(19) 0.0249(18) 0.0332(18) -0.0031(16) 0.0215(16) -0.0019(15)
C17 0.061(3) 0.082(4) 0.058(3) -0.022(3) 0.004(3) -0.029(3)
C18 0.071(3) 0.039(3) 0.043(2) 0.015(2) 0.024(2) 0.015(2)
C19 0.050(3) 0.112(6) 0.074(4) -0.013(4) 0.041(3) -0.002(3)
C20 0.034(2) 0.045(2) 0.038(2) -0.0046(19) 0.0171(18) -0.0011(19)
C21 0.080(5) 0.131(8) 0.054(3) 0.002(4) 0.004(3) -0.039(5)
C22 0.052(3) 0.096(6) 0.077(4) -0.020(4) 0.017(3) -0.016(4)
N1 0.045(2) 0.048(2) 0.0368(18) 0.0159(17) 0.0214(16) 0.0219(18)
N2 0.0278(16) 0.049(2) 0.0256(15) -0.0020(16) 0.0075(13) 0.0022(16)
N3 0.043(2) 0.045(2) 0.0335(18) -0.0017(17) 0.0171(16) 0.0074(18)
N4 0.035(2) 0.051(3) 0.049(2) -0.0067(17) 0.0211(18) 0.0022(16)
N5 0.0319(17) 0.0389(19) 0.0191(15) 0.0023(14) 0.0093(12) 0.0033(15)
N6 0.0410(19) 0.040(2) 0.0394(18) 0.0013(16) 0.0201(16) 0.0053(16)
N7 0.103(6) 0.097(6) 0.176(9) -0.010(6) 0.048(6) -0.016(5)
O1 0.0355(16) 0.0457(18) 0.0463(17) -0.0080(15) 0.0116(13) -0.0108(14)
O2 0.0384(15) 0.0255(14) 0.0306(13) 0.0042(11) 0.0138(11) -0.0076(12)
O3 0.051(2) 0.065(2) 0.0474(17) 0.0191(17) 0.0217(15) 0.0294(18)
O4 0.0368(17) 0.076(3) 0.0320(16) 0.0060(15) 0.0008(13) 0.0029(15)
O5 0.0329(14) 0.0235(12) 0.0261(12) 0.0011(11) 0.0137(11) -0.0037(11)
O6 0.0574(18) 0.0265(14) 0.0273(13) 0.0061(12) 0.0146(13) 0.0029(13)
O7 0.063(2) 0.066(2) 0.067(2) -0.0073(19) 0.0344(19) 0.0245(19)
O8 0.0540(19) 0.0370(17) 0.0463(17) -0.0012(14) 0.0251(15) -0.0020(15)
O9 0.0374(15) 0.0440(17) 0.0379(15) -0.0049(14) 0.0169(12) 0.0002(14)
O10 0.047(2) 0.111(3) 0.082(3) -0.010(3) 0.032(2) 0.026(2)
O11 0.0475(19) 0.065(2) 0.0370(16) -0.0045(16) 0.0211(15) 0.0045(17)
O12 0.0433(18) 0.068(2) 0.0397(17) 0.0051(15) 0.0203(14) 0.0129(15)
O13 0.0415(17) 0.0351(15) 0.0430(17) 0.0032(13) 0.0266(14) 0.0060(13)
O14 0.076(2) 0.0361(18) 0.0526(19) 0.0073(15) 0.0425(18) 0.0028(16)
O15 0.0318(14) 0.0529(18) 0.0299(13) 0.0059(13) 0.0169(12) 0.0018(13)

loop_
_atom_type_symbol
_atom_type_description
_atom_type_scat_dispersion_real
_atom_type_scat_dispersion_imag
_atom_type_scat_source
C C 0.0033 0.0016 'International Tables Vol C Tables 4.2.6.8 and 6.1.1.4'
H H 0.0000 0.0000 'International Tables Vol C Tables 4.2.6.8 and 6.1.1.4'
N N 0.0061 0.0033 'International Tables Vol C Tables 4.2.6.8 and 6.1.1.4'
O O 0.0106 0.0060 'International Tables Vol C Tables 4.2.6.8 and 6.1.1.4'
Ni Ni 0.3393 1.1124 'International Tables Vol C Tables 4.2.6.8 and 6.1.1.4'
Dy Dy -0.1892 4.4098 'International Tables Vol C Tables 4.2.6.8 and 6.1.1.4'

loop_
_geom_angle_atom_site_label_1
_geom_angle_atom_site_label_2
_geom_angle_atom_site_label_3
_geom_angle
_geom_angle_site_symmetry_1
_geom_angle_site_symmetry_3
O2 Dy1 O5 67.27(9) . .
O2 Dy1 O15 148.23(10) . .
O5 Dy1 O15 135.16(10) . .
O2 Dy1 O9 91.95(11) . .
O5 Dy1 O9 80.22(10) . .
O15 Dy1 O9 74.50(10) . .
O2 Dy1 O12 124.36(11) . .
O5 Dy1 O12 121.80(11) . .
O15 Dy1 O12 68.21(10) . .
O9 Dy1 O12 141.85(11) . .
O2 Dy1 O11 81.77(11) . .
O5 Dy1 O11 80.32(10) . .
O15 Dy1 O11 119.57(11) . .
O9 Dy1 O11 160.49(11) . .
O12 Dy1 O11 51.74(11) . .
O2 Dy1 O1 65.67(10) . .
O5 Dy1 O1 129.22(10) . .
O15 Dy1 O1 95.53(10) . .
O9 Dy1 O1 118.97(11) . .
O12 Dy1 O1 73.38(11) . .
O11 Dy1 O1 75.23(12) . .
O2 Dy1 O6 131.23(9) . .
O5 Dy1 O6 64.48(9) . .
O15 Dy1 O6 77.53(10) . .
O9 Dy1 O6 86.73(11) . .
O12 Dy1 O6 77.87(11) . .
O11 Dy1 O6 83.71(11) . .
O1 Dy1 O6 150.93(10) . .
O2 Dy1 O8 73.36(10) . .
O5 Dy1 O8 114.99(10) . .
O15 Dy1 O8 75.82(10) . .
O9 Dy1 O8 51.39(11) . .
O12 Dy1 O8 123.00(11) . .
O11 Dy1 O8 141.27(12) . .
O1 Dy1 O8 67.67(10) . .
O6 Dy1 O8 134.94(10) . .
O2 Dy1 Ni1 33.83(6) . .
O5 Dy1 Ni1 33.76(6) . .
O15 Dy1 Ni1 156.13(7) . .
O9 Dy1 Ni1 81.85(8) . .
O12 Dy1 Ni1 134.46(8) . .
O11 Dy1 Ni1 82.74(8) . .
O1 Dy1 Ni1 98.71(7) . .
O6 Dy1 Ni1 98.24(6) . .
O8 Dy1 Ni1 92.01(7) . .
O5 Ni1 O2 78.28(10) . .
O5 Ni1 N1 165.19(14) . .
O2 Ni1 N1 88.03(14) . .
O5 Ni1 N2 91.37(13) . .
O2 Ni1 N2 168.75(13) . .
N1 Ni1 N2 102.67(16) . .
O5 Ni1 N6 87.78(13) . .
O2 Ni1 N6 95.75(13) . .
N1 Ni1 N6 87.98(14) . .
N2 Ni1 N6 88.19(14) . .
O5 Ni1 O13 98.37(11) . .
O2 Ni1 O13 84.83(12) . .
N1 Ni1 O13 85.88(13) . .
N2 Ni1 O13 92.40(13) . .
N6 Ni1 O13 173.81(13) . .
O5 Ni1 Dy1 39.46(7) . .
O2 Ni1 Dy1 39.22(7) . .
N1 Ni1 Dy1 126.18(11) . .
N2 Ni1 Dy1 130.79(11) . .
N6 Ni1 Dy1 88.00(10) . .
O13 Ni1 Dy1 96.25(9) . .
O2 C1 C2 118.6(4) . .
O2 C1 C6 123.0(4) . .
C2 C1 C6 118.4(4) . .
C3 C2 O1 124.6(5) . .
C3 C2 C1 121.8(5) . .
O1 C2 C1 113.6(4) . .
C2 C3 C4 118.8(5) . .
C2 C3 H3 120.6 . .
C4 C3 H3 120.6 . .
C5 C4 C3 120.9(5) . .
C5 C4 H4 119.5 . .
C3 C4 H4 119.5 . .
C4 C5 C6 121.3(6) . .
C4 C5 H5 119.3 . .
C6 C5 H5 119.3 . .
C5 C6 C1 118.6(5) . .
C5 C6 C7 117.6(5) . .
C1 C6 C7 123.2(4) . .
N1 C7 C6 125.5(4) . .
N1 C7 H7 117.3 . .
C6 C7 H7 117.3 . .
O3 C8 C9 116.8(4) . .
O3 C8 H8A 108.1 . .
C9 C8 H8A 108.1 . .
O3 C8 H8B 108.1 . .
C9 C8 H8B 108.1 . .
H8A C8 H8B 107.3 . .
O4 C9 C8 112.7(4) . .
O4 C9 H9A 109.0 . .
C8 C9 H9A 109.0 . .
O4 C9 H9B 109.0 . .
C8 C9 H9B 109.0 . .
H9A C9 H9B 107.8 . .
N2 C10 C11 126.4(4) . .
N2 C10 H10 116.8 . .
C11 C10 H10 116.8 . .
C16 C11 C12 119.2(4) . .
C16 C11 C10 124.6(4) . .
C12 C11 C10 116.2(4) . .
C13 C12 C11 121.3(5) . .
C13 C12 H12 119.4 . .
C11 C12 H12 119.4 . .
C12 C13 C14 120.3(4) . .
C12 C13 H13 119.9 . .
C14 C13 H13 119.9 . .
C15 C14 C13 119.1(5) . .
C15 C14 H14 120.5 . .
C13 C14 H14 120.5 . .
C14 C15 O6 124.7(4) . .
C14 C15 C16 122.1(4) . .
O6 C15 C16 113.2(3) . .
O5 C16 C11 125.0(3) . .
O5 C16 C15 117.0(3) . .
C11 C16 C15 118.0(4) . .
O1 C17 H17A 109.5 . .
O1 C17 H17B 109.5 . .
H17A C17 H17B 109.5 . .
O1 C17 H17C 109.5 . .
H17A C17 H17C 109.5 . .
H17B C17 H17C 109.5 . .
O6 C18 H18A 109.5 . .
O6 C18 H18B 109.5 . .
H18A C18 H18B 109.5 . .
O6 C18 H18C 109.5 . .
H18A C18 H18C 109.5 . .
H18B C18 H18C 109.5 . .
C20 C19 H19A 109.5 . .
C20 C19 H19B 109.5 . .
H19A C19 H19B 109.5 . .
C20 C19 H19C 109.5 . .
H19A C19 H19C 109.5 . .
H19B C19 H19C 109.5 . .
N6 C20 C19 178.7(5) . .
C22 C21 H21A 109.5 . .
C22 C21 H21B 109.5 . .
H21A C21 H21B 109.5 . .
C22 C21 H21C 109.5 . .
H21A C21 H21C 109.5 . .
H21B C21 H21C 109.5 . .
N7 C22 C21 177.3(10) . .
C7 N1 O3 112.4(4) . .
C7 N1 Ni1 128.2(3) . .
O3 N1 Ni1 116.9(3) . .
C10 N2 O4 110.0(3) . .
C10 N2 Ni1 125.5(3) . .
O4 N2 Ni1 123.8(3) . .
O7 N3 O8 121.9(4) . .
O7 N3 O9 121.5(4) . .
O8 N3 O9 116.6(4) . .
O10 N4 O11 122.1(4) . .
O10 N4 O12 122.1(5) . .
O11 N4 O12 115.9(4) . .
O14 N5 O13 122.3(4) . .
O14 N5 O15 121.6(4) . 2_564
O13 N5 O15 116.2(3) . 2_564
C20 N6 Ni1 172.3(4) . .
C2 O1 C17 117.1(4) . .
C2 O1 Dy1 117.0(2) . .
C17 O1 Dy1 120.5(3) . .
C1 O2 Ni1 128.1(2) . .
C1 O2 Dy1 124.5(2) . .
Ni1 O2 Dy1 106.95(11) . .
C8 O3 N1 112.7(3) . .
N2 O4 C9 111.9(3) . .
C16 O5 Ni1 126.6(2) . .
C16 O5 Dy1 126.2(2) . .
Ni1 O5 Dy1 106.78(11) . .
C15 O6 C18 115.7(3) . .
C15 O6 Dy1 118.3(2) . .
C18 O6 Dy1 126.0(3) . .
N3 O8 Dy1 94.2(2) . .
N3 O9 Dy1 97.7(2) . .
N4 O11 Dy1 95.1(3) . .
N4 O12 Dy1 97.2(3) . .
N5 O13 Ni1 125.1(3) . .
N5 O15 Dy1 129.4(2) 2_565 .

loop_
_geom_bond_atom_site_label_1
_geom_bond_atom_site_label_2
_geom_bond_distance
_geom_bond_site_symmetry_2
Dy1 O2 2.283(3) .
Dy1 O5 2.293(3) .
Dy1 O15 2.372(3) .
Dy1 O9 2.429(3) .
Dy1 O12 2.430(3) .
Dy1 O11 2.476(3) .
Dy1 O1 2.488(3) .
Dy1 O6 2.497(3) .
Dy1 O8 2.517(3) .
Dy1 Ni1 3.4538(6) .
Ni1 O5 2.005(3) .
Ni1 O2 2.010(3) .
Ni1 N1 2.023(4) .
Ni1 N2 2.037(4) .
Ni1 N6 2.117(4) .
Ni1 O13 2.161(3) .
C1 O2 1.326(5) .
C1 C2 1.399(6) .
C1 C6 1.412(6) .
C2 C3 1.381(7) .
C2 O1 1.389(6) .
C3 C4 1.393(9) .
C3 H3 0.9300 .
C4 C5 1.350(10) .
C4 H4 0.9300 .
C5 C6 1.410(7) .
C5 H5 0.9300 .
C6 C7 1.446(8) .
C7 N1 1.262(6) .
C7 H7 0.9300 .
C8 O3 1.403(6) .
C8 C9 1.488(8) .
C8 H8A 0.9700 .
C8 H8B 0.9700 .
C9 O4 1.440(6) .
C9 H9A 0.9700 .
C9 H9B 0.9700 .
C10 N2 1.278(7) .
C10 C11 1.454(6) .
C10 H10 0.9300 .
C11 C16 1.401(6) .
C11 C12 1.408(6) .
C12 C13 1.365(8) .
C12 H12 0.9300 .
C13 C14 1.391(8) .
C13 H13 0.9300 .
C14 C15 1.377(6) .
C14 H14 0.9300 .
C15 O6 1.389(5) .
C15 C16 1.408(6) .
C16 O5 1.332(4) .
C17 O1 1.438(6) .
C17 H17A 0.9600 .
C17 H17B 0.9600 .
C17 H17C 0.9600 .
C18 O6 1.450(5) .
C18 H18A 0.9600 .
C18 H18B 0.9600 .
C18 H18C 0.9600 .
C19 C20 1.457(6) .
C19 H19A 0.9600 .
C19 H19B 0.9600 .
C19 H19C 0.9600 .
C20 N6 1.115(5) .
C21 C22 1.423(11) .
C21 H21A 0.9600 .
C21 H21B 0.9600 .
C21 H21C 0.9600 .
C22 N7 1.113(11) .
N1 O3 1.436(5) .
N2 O4 1.420(5) .
N3 O7 1.224(5) .
N3 O8 1.248(5) .
N3 O9 1.274(5) .
N4 O10 1.209(5) .
N4 O11 1.261(6) .
N4 O12 1.265(5) .
N5 O14 1.202(5) .
N5 O13 1.257(5) .
N5 O15 1.286(4) 2_564
O15 N5 1.286(4) 2_565
